data_2240435
loop_
_publ_author_name
'Viktorsson, Elvar \/Orn'
'\%Astrand, Ove Alexander H\/ogmoen'
'Haseeb, Rasha Sabah'
'G\"orbitz, Carl Henrik'
'Rongved, P\%al'

_publ_section_title
;
 Crystal structure of
 (<i>S</i>)-2-[(3<i>S</i>,8<i>S</i>,9<i>S</i>,10<i>R</i>,13<i>S</i>,14<i>S</i>,17<i>R</i>)-3-hydroxy-10,13-dimethyl-2,3,4,7,8,9,10,11,12,13,14,15,16,17-tetradecahydro-1<i>H</i>-cyclopenta[<i>a</i>]phenanthren-17-yl]-<i>N</i>-methoxy-<i>N</i>-methylpropanamide
 (Fernholz Weinreb amide)
;
_journal_coeditor_code HB7343
_journal_issue 3
_journal_name_full 'Acta Crystallographica Section E'
_journal_page_first 275
_journal_page_last 277
_journal_paper_doi 10.1107/S2056989015001747
_journal_volume 71
_journal_year 2015
_chemical_formula_iupac 'C24 H39 N O3'
_chemical_formula_moiety 'C24 H39 N O3'
_chemical_formula_sum 'C24 H39 N O3'
_chemical_formula_weight 389.56
_chemical_name_systematic
(<i>S</i>)-2-[(3<i>S</i>,8<i>S</i>,9<i>S</i>,10<i>R</i>,13<i>S</i>,14<i>S</i>,17<i>R</i>)-3-Hydroxy-10,13-dimethyl-2,3,4,7,8,9,10,11,12,13,14,15,16,17-tetradecahydro-1<i>H</i>-cyclopenta[<i>a</i>]phenanthren-17-yl]-<i>N</i>-methoxy-<i>N</i>-methylpropanamide
_space_group_crystal_system orthorhombic
_space_group_IT_number 19
_space_group_name_Hall 'P 2ac 2ab'
_space_group_name_H-M_alt 'P 21 21 21'
_symmetry_space_group_name_Hall 'P 2ac 2ab'
_symmetry_space_group_name_H-M 'P 21 21 21'
_atom_sites_solution_hydrogens geom
_audit_creation_method SHELXL-2013
_cell_angle_alpha 90
_cell_angle_beta 90
_cell_angle_gamma 90
_cell_formula_units_Z 8
_cell_length_a 7.7256(4)
_cell_length_b 19.0030(9)
_cell_length_c 29.8162(15)
_cell_measurement_reflns_used 9981
_cell_measurement_temperature 105(2)
_cell_measurement_theta_max 24.92
_cell_measurement_theta_min 2.25
_cell_volume 4377.3(4)
_computing_cell_refinement
;
SAINT-Plus (Bruker, 2013)
;
_computing_data_collection
;
APEX2 (Bruker, 2013)
;
_computing_data_reduction
;
SAINT-Plus (Bruker, 2013)
;
_computing_molecular_graphics
;
Mercury (Macrae <i>et al.</i>,  2008)
;
_computing_publication_material
;
SHELXL2013 (Sheldrick, 2015)
;
_computing_structure_refinement
;
SHELXL2013 (Sheldrick, 2015)
;
_computing_structure_solution
;
SHELXS2013 (Sheldrick, 2008)
;
_diffrn_ambient_temperature 105(2)
_diffrn_detector_area_resol_mean 8.3
_diffrn_measured_fraction_theta_full 0.980
_diffrn_measured_fraction_theta_max 0.998
_diffrn_measurement_device_type 'Bruker D8 Vantage single-crystal CCD'
_diffrn_measurement_method 'Sets of exposures each taken over 0.5\% \w rotation'
_diffrn_radiation_monochromator graphite
_diffrn_radiation_source 'fine-focus sealed tube'
_diffrn_radiation_type MoK\a
_diffrn_radiation_wavelength 0.71073
_diffrn_reflns_av_R_equivalents 0.0886
_diffrn_reflns_limit_h_max 9
_diffrn_reflns_limit_h_min -9
_diffrn_reflns_limit_k_max 22
_diffrn_reflns_limit_k_min -22
_diffrn_reflns_limit_l_max 35
_diffrn_reflns_limit_l_min -35
_diffrn_reflns_number 44800
_diffrn_reflns_theta_full 25.242
_diffrn_reflns_theta_max 25.054
_diffrn_reflns_theta_min 2.250
_exptl_absorpt_coefficient_mu 0.076
_exptl_absorpt_correction_T_max 1.000
_exptl_absorpt_correction_T_min 0.852
_exptl_absorpt_correction_type multi-scan
_exptl_absorpt_process_details
;
(SADABS; Bruker, 2013)
;
_exptl_crystal_colour colourless
_exptl_crystal_density_diffrn 1.182
_exptl_crystal_description 'flat needle'
_exptl_crystal_F_000 1712
_exptl_crystal_size_max 0.65
_exptl_crystal_size_mid 0.21
_exptl_crystal_size_min 0.10
_refine_diff_density_max 0.209
_refine_diff_density_min -0.188
_refine_ls_extinction_method none
_refine_ls_goodness_of_fit_ref 1.042
_refine_ls_hydrogen_treatment mixed
_refine_ls_matrix_type full
_refine_ls_number_parameters 511
_refine_ls_number_reflns 7739
_refine_ls_number_restraints 0
_refine_ls_restrained_S_all 1.042
_refine_ls_R_factor_all 0.0846
_refine_ls_R_factor_gt 0.0476
_refine_ls_shift/su_max 0.000
_refine_ls_shift/su_mean 0.000
_refine_ls_structure_factor_coef Fsqd
_refine_ls_weighting_details 'w=1/[\s^2^(Fo^2^)+(0.0448P)^2^+0.1501P] where P=(Fo^2^+2Fc^2^)/3'
_refine_ls_weighting_scheme calc
_refine_ls_wR_factor_gt 0.0874
_refine_ls_wR_factor_ref 0.0977
_reflns_number_gt 5760
_reflns_number_total 7739
_reflns_threshold_expression I>2\s(I)
_cod_data_source_file hb7343sup1.cif
_cod_data_source_block I
_cod_database_code 2240435
_cod_database_fobs_code 2240435
_shelx_space_group_comment
;
The symmetry employed for this shelxl refinement is uniquely defined
by the following loop, which should always be used as a source of
symmetry information in preference to the above space-group names.
They are only intended as comments.
;
_shelxl_version_number .2013

loop_
_space_group_symop_operation_xyz
'x, y, z'
'-x+1/2, -y, z+1/2'
'-x, y+1/2, -z+1/2'
'x+1/2, -y+1/2, -z'

loop_
_atom_site_type_symbol
_atom_site_label
_atom_site_fract_x
_atom_site_fract_y
_atom_site_fract_z
_atom_site_U_iso_or_equiv
_atom_site_adp_type
_atom_site_calc_flag
_atom_site_occupancy
O O1A 0.8266(3) 0.67664(11) 0.71479(7) 0.0314(6) Uani d 1
O O2A 0.7377(3) 0.50014(11) 0.73658(6) 0.0268(6) Uani d 1
O O3A 0.7896(3) 0.69062(13) 0.28850(7) 0.0321(6) Uani d 1
H H3A 0.893(6) 0.697(2) 0.2790(13) 0.048 Uiso d 1
N N1A 0.8127(4) 0.56722(14) 0.74205(8) 0.0262(7) Uani d 1
C C1A 0.6249(5) 0.67785(17) 0.40586(10) 0.0234(8) Uani d 1
H H1A 0.5099 0.6633 0.4171 0.028 Uiso calc 1
H H2A 0.6438 0.7272 0.4153 0.028 Uiso calc 1
C C2A 0.6223(5) 0.67502(18) 0.35440(10) 0.0254(8) Uani d 1
H H4A 0.5928 0.6268 0.3444 0.030 Uiso calc 1
H H5A 0.5327 0.7075 0.3428 0.030 Uiso calc 1
C C3A 0.7964(5) 0.69551(17) 0.33605(10) 0.0250(8) Uani d 1
H H31A 0.8210 0.7454 0.3446 0.030 Uiso calc 1
C C4A 0.9375(5) 0.64851(17) 0.35544(10) 0.0256(8) Uani d 1
H H41A 0.9215 0.6001 0.3440 0.031 Uiso calc 1
H H42A 1.0515 0.6655 0.3449 0.031 Uiso calc 1
C C5A 0.9374(5) 0.64668(16) 0.40622(10) 0.0202(8) Uani d 1
C C6A 1.0815(5) 0.65764(16) 0.42912(11) 0.0243(8) Uani d 1
H H61A 1.1832 0.6685 0.4126 0.029 Uiso calc 1
C C7A 1.0964(4) 0.65414(17) 0.47918(10) 0.0233(8) Uani d 1
H H71A 1.1122 0.7023 0.4911 0.028 Uiso calc 1
H H72A 1.2005 0.6264 0.4872 0.028 Uiso calc 1
C C8A 0.9385(4) 0.62097(16) 0.50128(10) 0.0172(7) Uani d 1
H H81A 0.9438 0.5689 0.4968 0.021 Uiso calc 1
C C9A 0.7721(4) 0.64902(16) 0.47901(10) 0.0195(7) Uani d 1
H H91A 0.7785 0.7015 0.4811 0.023 Uiso calc 1
C C10A 0.7637(4) 0.63144(15) 0.42821(10) 0.0190(7) Uani d 1
C C11A 0.6082(4) 0.62733(18) 0.50481(10) 0.0242(8) Uani d 1
H H11A 0.5089 0.6543 0.4928 0.029 Uiso calc 1
H H11C 0.5855 0.5769 0.4990 0.029 Uiso calc 1
C C12A 0.6168(4) 0.63881(17) 0.55576(10) 0.0230(8) Uani d 1
H H12A 0.6176 0.6899 0.5621 0.028 Uiso calc 1
H H12C 0.5122 0.6184 0.5699 0.028 Uiso calc 1
C C13A 0.7778(4) 0.60512(15) 0.57639(10) 0.0183(7) Uani d 1
C C14A 0.9350(4) 0.63605(16) 0.55146(10) 0.0181(8) Uani d 1
H H14A 0.9255 0.6883 0.5545 0.022 Uiso calc 1
C C15A 1.0903(4) 0.61434(16) 0.57969(10) 0.0224(8) Uani d 1
H H15A 1.1881 0.6473 0.5754 0.027 Uiso calc 1
H H15C 1.1289 0.5662 0.5719 0.027 Uiso calc 1
C C16A 1.0214(4) 0.61751(17) 0.62834(11) 0.0229(8) Uani d 1
H H16A 1.0735 0.6578 0.6445 0.027 Uiso calc 1
H H16C 1.0508 0.5737 0.6446 0.027 Uiso calc 1
C C17A 0.8214(4) 0.62640(16) 0.62533(10) 0.0202(8) Uani d 1
H H17A 0.7948 0.6776 0.6287 0.024 Uiso calc 1
C C18A 0.7693(5) 0.52436(15) 0.57226(10) 0.0219(8) Uani d 1
H H18A 0.7630 0.5112 0.5405 0.033 Uiso calc 1
H H18C 0.6664 0.5069 0.5879 0.033 Uiso calc 1
H H18D 0.8732 0.5036 0.5857 0.033 Uiso calc 1
C C19A 0.7198(5) 0.55331(16) 0.42009(10) 0.0277(9) Uani d 1
H H19A 0.7365 0.5420 0.3883 0.042 Uiso calc 1
H H19C 0.5991 0.5445 0.4284 0.042 Uiso calc 1
H H19D 0.7961 0.5237 0.4384 0.042 Uiso calc 1
C C20A 0.7291(4) 0.58734(16) 0.66317(10) 0.0223(8) Uani d 1
H H20A 0.7572 0.5361 0.6608 0.027 Uiso calc 1
C C21A 0.5318(4) 0.59589(18) 0.66345(11) 0.0285(9) Uani d 1
H H21A 0.4833 0.5750 0.6362 0.043 Uiso calc 1
H H21C 0.5025 0.6460 0.6645 0.043 Uiso calc 1
H H21D 0.4836 0.5721 0.6898 0.043 Uiso calc 1
C C22A 0.7925(4) 0.61417(17) 0.70820(10) 0.0234(8) Uani d 1
C C23A 0.8338(5) 0.58740(19) 0.78883(11) 0.0340(9) Uani d 1
H H23A 0.9119 0.5541 0.8037 0.051 Uiso calc 1
H H23C 0.7209 0.5868 0.8038 0.051 Uiso calc 1
H H23D 0.8829 0.6349 0.7905 0.051 Uiso calc 1
C C24A 0.8716(5) 0.44840(17) 0.73243(12) 0.0329(9) Uani d 1
H H24A 0.8205 0.4012 0.7337 0.049 Uiso calc 1
H H24C 0.9545 0.4540 0.7570 0.049 Uiso calc 1
H H24D 0.9314 0.4546 0.7037 0.049 Uiso calc 1
O O1B 0.3248(3) 0.29218(11) 0.34061(7) 0.0241(6) Uani d 1
O O2B 0.1000(3) 0.43877(11) 0.30237(7) 0.0244(6) Uani d 1
O O3B 0.3740(3) 0.28938(12) 0.75771(7) 0.0275(6) Uani d 1
H H3B 0.308(5) 0.2590(19) 0.7683(11) 0.041 Uiso d 1
N N1B 0.2268(4) 0.38484(12) 0.30187(8) 0.0212(6) Uani d 1
C C1B 0.1604(4) 0.30886(16) 0.64465(9) 0.0203(8) Uani d 1
H H1B 0.0411 0.3224 0.6362 0.024 Uiso calc 1
H H2B 0.1808 0.2606 0.6333 0.024 Uiso calc 1
C C2B 0.1737(4) 0.30804(17) 0.69563(10) 0.0222(8) Uani d 1
H H4B 0.1448 0.3552 0.7076 0.027 Uiso calc 1
H H5B 0.0897 0.2739 0.7080 0.027 Uiso calc 1
C C3B 0.3537(4) 0.28808(16) 0.70983(10) 0.0204(8) Uani d 1
H H31B 0.3798 0.2396 0.6987 0.024 Uiso calc 1
C C4B 0.4852(4) 0.33881(16) 0.69055(10) 0.0216(8) Uani d 1
H H41B 0.6031 0.3220 0.6980 0.026 Uiso calc 1
H H42B 0.4695 0.3855 0.7047 0.026 Uiso calc 1
C C5B 0.4690(4) 0.34639(16) 0.63992(10) 0.0167(8) Uani d 1
C C6B 0.6090(4) 0.34157(15) 0.61433(10) 0.0190(8) Uani d 1
H H61B 0.7165 0.3331 0.6288 0.023 Uiso calc 1
C C7B 0.6103(4) 0.34850(16) 0.56420(10) 0.0181(7) Uani d 1
H H71B 0.6346 0.3018 0.5508 0.022 Uiso calc 1
H H72B 0.7053 0.3806 0.5554 0.022 Uiso calc 1
C C8B 0.4407(4) 0.37637(15) 0.54505(10) 0.0148(7) Uani d 1
H H81B 0.4377 0.4287 0.5487 0.018 Uiso calc 1
C C9B 0.2861(4) 0.34433(15) 0.56994(9) 0.0148(7) Uani d 1
H H91B 0.2973 0.2922 0.5666 0.018 Uiso calc 1
C C10B 0.2883(4) 0.35925(15) 0.62135(9) 0.0164(7) Uani d 1
C C11B 0.1142(4) 0.36437(16) 0.54751(9) 0.0186(8) Uani d 1
H H11B 0.0926 0.4151 0.5525 0.022 Uiso calc 1
H H11E 0.0194 0.3379 0.5622 0.022 Uiso calc 1
C C12B 0.1090(4) 0.34958(17) 0.49675(10) 0.0195(8) Uani d 1
H H12B 0.1125 0.2981 0.4917 0.023 Uiso calc 1
H H12E -0.0013 0.3675 0.4843 0.023 Uiso calc 1
C C13B 0.2603(4) 0.38405(15) 0.47190(10) 0.0159(7) Uani d 1
C C14B 0.4271(4) 0.35862(16) 0.49529(10) 0.0159(7) Uani d 1
H H14B 0.4238 0.3061 0.4937 0.019 Uiso calc 1
C C15B 0.5736(4) 0.38110(16) 0.46425(10) 0.0185(8) Uani d 1
H H15B 0.6739 0.3489 0.4670 0.022 Uiso calc 1
H H15E 0.6119 0.4296 0.4711 0.022 Uiso calc 1
C C16B 0.4928(4) 0.37679(17) 0.41675(10) 0.0190(8) Uani d 1
H H16B 0.5038 0.4225 0.4011 0.023 Uiso calc 1
H H16E 0.5516 0.3402 0.3987 0.023 Uiso calc 1
C C17B 0.2998(4) 0.35775(15) 0.42354(9) 0.0163(7) Uani d 1
H H17B 0.2924 0.3052 0.4242 0.020 Uiso calc 1
C C18B 0.2422(5) 0.46448(14) 0.47231(10) 0.0205(8) Uani d 1
H H18B 0.2399 0.4813 0.5034 0.031 Uiso calc 1
H H18E 0.1344 0.4779 0.4572 0.031 Uiso calc 1
H H18F 0.3407 0.4856 0.4566 0.031 Uiso calc 1
C C19B 0.2362(5) 0.43602(15) 0.63154(10) 0.0238(8) Uani d 1
H H19B 0.1118 0.4420 0.6264 0.036 Uiso calc 1
H H19E 0.3007 0.4679 0.6118 0.036 Uiso calc 1
H H19F 0.2632 0.4470 0.6629 0.036 Uiso calc 1
C C20B 0.1861(4) 0.38264(15) 0.38456(10) 0.0171(7) Uani d 1
H H20B 0.1963 0.4349 0.3819 0.021 Uiso calc 1
C C21B -0.0056(4) 0.36319(18) 0.38993(10) 0.0241(8) Uani d 1
H H21B -0.0159 0.3127 0.3961 0.036 Uiso calc 1
H H21E -0.0680 0.3745 0.3622 0.036 Uiso calc 1
H H21F -0.0554 0.3899 0.4149 0.036 Uiso calc 1
C C22B 0.2502(4) 0.34904(16) 0.34128(10) 0.0180(7) Uani d 1
C C23B 0.2346(5) 0.34870(17) 0.25866(10) 0.0297(9) Uani d 1
H H23B 0.3161 0.3093 0.2606 0.045 Uiso calc 1
H H23E 0.2735 0.3817 0.2355 0.045 Uiso calc 1
H H23F 0.1194 0.3309 0.2509 0.045 Uiso calc 1
C C24B 0.1771(5) 0.50416(17) 0.28946(11) 0.0323(9) Uani d 1
H H24B 0.2626 0.5182 0.3120 0.048 Uiso calc 1
H H24E 0.0872 0.5404 0.2872 0.048 Uiso calc 1
H H24F 0.2342 0.4987 0.2603 0.048 Uiso calc 1

loop_
_atom_site_aniso_label
_atom_site_aniso_U_11
_atom_site_aniso_U_22
_atom_site_aniso_U_33
_atom_site_aniso_U_12
_atom_site_aniso_U_13
_atom_site_aniso_U_23
O1A 0.0366(16) 0.0248(14) 0.0329(14) 0.0014(12) -0.0019(12) -0.0128(10)
O2A 0.0243(14) 0.0266(13) 0.0295(13) -0.0025(12) 0.0005(11) -0.0031(10)
O3A 0.0298(16) 0.0442(15) 0.0224(14) -0.0058(13) 0.0051(12) 0.0016(11)
N1A 0.0296(19) 0.0282(16) 0.0207(16) -0.0023(14) 0.0012(14) -0.0059(13)
C1A 0.018(2) 0.027(2) 0.025(2) 0.0001(16) 0.0036(16) 0.0005(14)
C2A 0.021(2) 0.028(2) 0.027(2) -0.0012(17) 0.0015(16) 0.0008(15)
C3A 0.030(2) 0.0219(18) 0.0228(19) -0.0021(16) 0.0047(17) -0.0006(14)
C4A 0.024(2) 0.0242(19) 0.028(2) -0.0035(17) 0.0075(16) -0.0017(15)
C5A 0.020(2) 0.0133(17) 0.028(2) 0.0011(16) 0.0059(17) -0.0014(14)
C6A 0.016(2) 0.0227(19) 0.034(2) 0.0007(16) 0.0084(18) 0.0027(15)
C7A 0.0145(19) 0.0252(18) 0.030(2) -0.0010(16) 0.0016(16) 0.0002(15)
C8A 0.0149(18) 0.0132(16) 0.0235(19) 0.0002(15) 0.0008(15) -0.0028(13)
C9A 0.0172(19) 0.0161(16) 0.0253(18) 0.0005(15) 0.0024(16) -0.0020(14)
C10A 0.0140(18) 0.0156(16) 0.0274(18) -0.0007(15) 0.0015(16) -0.0008(13)
C11A 0.016(2) 0.033(2) 0.024(2) -0.0011(17) -0.0005(16) 0.0009(15)
C12A 0.015(2) 0.0266(19) 0.027(2) 0.0000(16) 0.0030(16) -0.0003(15)
C13A 0.0190(19) 0.0149(16) 0.0210(18) 0.0003(15) 0.0005(16) -0.0040(13)
C14A 0.0151(19) 0.0112(17) 0.0279(19) -0.0008(15) 0.0012(16) -0.0009(14)
C15A 0.019(2) 0.0187(18) 0.030(2) 0.0024(16) 0.0004(16) 0.0000(14)
C16A 0.021(2) 0.0176(18) 0.030(2) 0.0004(15) -0.0036(16) -0.0021(14)
C17A 0.022(2) 0.0126(16) 0.0259(19) 0.0026(15) -0.0009(16) -0.0042(13)
C18A 0.024(2) 0.0205(17) 0.0214(18) -0.0060(16) 0.0004(16) -0.0035(13)
C19A 0.033(2) 0.0234(18) 0.0266(19) -0.0068(17) 0.0025(18) -0.0024(14)
C20A 0.023(2) 0.0185(17) 0.0254(19) 0.0032(16) 0.0014(17) -0.0062(14)
C21A 0.026(2) 0.031(2) 0.028(2) -0.0026(17) 0.0015(17) -0.0005(16)
C22A 0.018(2) 0.026(2) 0.026(2) 0.0031(16) 0.0052(16) -0.0074(15)
C23A 0.028(2) 0.050(2) 0.024(2) 0.0018(19) 0.0016(18) -0.0092(17)
C24A 0.029(2) 0.028(2) 0.042(2) 0.0008(18) 0.0009(18) 0.0000(16)
O1B 0.0315(15) 0.0202(12) 0.0206(12) 0.0058(11) -0.0002(11) -0.0011(9)
O2B 0.0215(14) 0.0249(12) 0.0269(13) 0.0064(11) 0.0017(11) 0.0063(10)
O3B 0.0290(16) 0.0349(15) 0.0184(14) -0.0094(12) -0.0034(11) 0.0058(10)
N1B 0.0221(17) 0.0238(14) 0.0177(15) 0.0091(14) 0.0002(13) 0.0021(11)
C1B 0.0157(19) 0.0251(18) 0.0199(18) 0.0001(16) -0.0014(15) 0.0018(14)
C2B 0.021(2) 0.0228(18) 0.0226(19) -0.0033(15) 0.0003(16) 0.0018(14)
C3B 0.026(2) 0.0195(17) 0.0153(18) -0.0002(16) -0.0022(15) 0.0001(14)
C4B 0.021(2) 0.0216(19) 0.0224(19) -0.0043(15) -0.0039(16) -0.0014(14)
C5B 0.019(2) 0.0121(17) 0.0191(18) -0.0028(15) -0.0009(15) 0.0001(13)
C6B 0.016(2) 0.0168(17) 0.025(2) -0.0021(15) -0.0064(16) 0.0027(14)
C7B 0.0160(19) 0.0149(16) 0.0233(19) 0.0013(15) -0.0013(15) -0.0015(13)
C8B 0.0138(18) 0.0111(16) 0.0196(18) 0.0002(15) -0.0015(14) -0.0002(13)
C9B 0.0146(19) 0.0116(15) 0.0183(17) 0.0006(14) -0.0006(14) -0.0002(12)
C10B 0.0142(19) 0.0160(16) 0.0189(17) -0.0010(14) -0.0013(15) -0.0006(13)
C11B 0.0130(19) 0.0255(19) 0.0173(18) -0.0004(15) 0.0012(15) -0.0004(14)
C12B 0.0125(19) 0.0246(18) 0.0213(19) -0.0004(16) -0.0011(15) -0.0006(14)
C13B 0.0136(18) 0.0156(16) 0.0184(17) 0.0006(15) -0.0038(14) -0.0019(13)
C14B 0.0148(18) 0.0118(16) 0.0210(18) -0.0003(15) -0.0011(15) -0.0009(13)
C15B 0.0156(19) 0.0181(17) 0.0217(19) -0.0012(16) 0.0017(15) 0.0015(13)
C16B 0.0165(19) 0.0193(18) 0.0214(18) -0.0002(15) 0.0005(15) -0.0013(14)
C17B 0.0161(19) 0.0133(16) 0.0195(17) 0.0013(14) -0.0010(15) 0.0005(13)
C18B 0.022(2) 0.0203(17) 0.0193(17) 0.0061(17) -0.0020(16) -0.0027(13)
C19B 0.028(2) 0.0229(17) 0.0202(18) 0.0055(18) 0.0004(16) -0.0013(13)
C20B 0.0175(19) 0.0151(16) 0.0188(18) -0.0015(14) 0.0012(15) 0.0011(13)
C21B 0.019(2) 0.033(2) 0.0197(18) 0.0022(16) -0.0010(15) 0.0005(15)
C22B 0.0123(18) 0.0189(17) 0.0229(18) -0.0049(17) -0.0040(15) -0.0017(14)
C23B 0.034(2) 0.036(2) 0.0190(18) 0.0055(19) -0.0005(17) -0.0012(15)
C24B 0.038(2) 0.0243(19) 0.035(2) 0.0023(17) 0.0045(18) 0.0064(16)

loop_
_atom_type_symbol
_atom_type_description
_atom_type_scat_dispersion_real
_atom_type_scat_dispersion_imag
_atom_type_scat_source
C C 0.0033 0.0016 'International Tables Vol C Tables 4.2.6.8 and 6.1.1.4'
H H 0.0000 0.0000 'International Tables Vol C Tables 4.2.6.8 and 6.1.1.4'
N N 0.0061 0.0033 'International Tables Vol C Tables 4.2.6.8 and 6.1.1.4'
O O 0.0106 0.0060 'International Tables Vol C Tables 4.2.6.8 and 6.1.1.4'

loop_
_geom_angle_atom_site_label_1
_geom_angle_atom_site_label_2
_geom_angle_atom_site_label_3
_geom_angle
N1A O2A C24A 109.5(2)
C3A O3A H3A 107(3)
C22A N1A O2A 117.5(2)
C22A N1A C23A 123.6(3)
O2A N1A C23A 113.3(2)
C2A C1A C10A 114.9(3)
C2A C1A H1A 108.5
C10A C1A H1A 108.5
C2A C1A H2A 108.5
C10A C1A H2A 108.5
H1A C1A H2A 107.5
C3A C2A C1A 110.0(3)
C3A C2A H4A 109.7
C1A C2A H4A 109.7
C3A C2A H5A 109.7
C1A C2A H5A 109.7
H4A C2A H5A 108.2
O3A C3A C2A 108.2(3)
O3A C3A C4A 111.5(3)
C2A C3A C4A 110.5(3)
O3A C3A H31A 108.9
C2A C3A H31A 108.9
C4A C3A H31A 108.9
C5A C4A C3A 113.1(3)
C5A C4A H41A 109.0
C3A C4A H41A 109.0
C5A C4A H42A 109.0
C3A C4A H42A 109.0
H41A C4A H42A 107.8
C6A C5A C4A 120.8(3)
C6A C5A C10A 123.3(3)
C4A C5A C10A 115.8(3)
C5A C6A C7A 124.9(3)
C5A C6A H61A 117.5
C7A C6A H61A 117.5
C6A C7A C8A 112.8(3)
C6A C7A H71A 109.0
C8A C7A H71A 109.0
C6A C7A H72A 109.0
C8A C7A H72A 109.0
H71A C7A H72A 107.8
C7A C8A C14A 111.2(3)
C7A C8A C9A 109.8(2)
C14A C8A C9A 110.1(3)
C7A C8A H81A 108.6
C14A C8A H81A 108.6
C9A C8A H81A 108.6
C11A C9A C8A 112.2(2)
C11A C9A C10A 113.3(3)
C8A C9A C10A 112.4(2)
C11A C9A H91A 106.1
C8A C9A H91A 106.1
C10A C9A H91A 106.1
C5A C10A C1A 108.6(2)
C5A C10A C19A 108.0(3)
C1A C10A C19A 109.3(3)
C5A C10A C9A 110.1(3)
C1A C10A C9A 109.1(2)
C19A C10A C9A 111.7(2)
C12A C11A C9A 114.9(3)
C12A C11A H11A 108.5
C9A C11A H11A 108.5
C12A C11A H11C 108.5
C9A C11A H11C 108.5
H11A C11A H11C 107.5
C13A C12A C11A 112.0(3)
C13A C12A H12A 109.2
C11A C12A H12A 109.2
C13A C12A H12C 109.2
C11A C12A H12C 109.2
H12A C12A H12C 107.9
C12A C13A C14A 106.7(2)
C12A C13A C18A 110.5(3)
C14A C13A C18A 112.0(3)
C12A C13A C17A 116.5(3)
C14A C13A C17A 100.5(3)
C18A C13A C17A 110.1(2)
C15A C14A C8A 118.6(3)
C15A C14A C13A 104.6(2)
C8A C14A C13A 114.6(3)
C15A C14A H14A 106.1
C8A C14A H14A 106.1
C13A C14A H14A 106.1
C14A C15A C16A 103.7(3)
C14A C15A H15A 111.0
C16A C15A H15A 111.0
C14A C15A H15C 111.0
C16A C15A H15C 111.0
H15A C15A H15C 109.0
C15A C16A C17A 107.0(3)
C15A C16A H16A 110.3
C17A C16A H16A 110.3
C15A C16A H16C 110.3
C17A C16A H16C 110.3
H16A C16A H16C 108.6
C20A C17A C13A 117.8(3)
C20A C17A C16A 111.6(3)
C13A C17A C16A 104.0(3)
C20A C17A H17A 107.7
C13A C17A H17A 107.7
C16A C17A H17A 107.7
C13A C18A H18A 109.5
C13A C18A H18C 109.5
H18A C18A H18C 109.5
C13A C18A H18D 109.5
H18A C18A H18D 109.5
H18C C18A H18D 109.5
C10A C19A H19A 109.5
C10A C19A H19C 109.5
H19A C19A H19C 109.5
C10A C19A H19D 109.5
H19A C19A H19D 109.5
H19C C19A H19D 109.5
C22A C20A C17A 109.9(3)
C22A C20A C21A 106.3(3)
C17A C20A C21A 114.6(3)
C22A C20A H20A 108.6
C17A C20A H20A 108.6
C21A C20A H20A 108.6
C20A C21A H21A 109.5
C20A C21A H21C 109.5
H21A C21A H21C 109.5
C20A C21A H21D 109.5
H21A C21A H21D 109.5
H21C C21A H21D 109.5
O1A C22A N1A 119.4(3)
O1A C22A C20A 122.3(3)
N1A C22A C20A 118.3(3)
N1A C23A H23A 109.5
N1A C23A H23C 109.5
H23A C23A H23C 109.5
N1A C23A H23D 109.5
H23A C23A H23D 109.5
H23C C23A H23D 109.5
O2A C24A H24A 109.5
O2A C24A H24C 109.5
H24A C24A H24C 109.5
O2A C24A H24D 109.5
H24A C24A H24D 109.5
H24C C24A H24D 109.5
N1B O2B C24B 109.7(2)
C3B O3B H3B 107(2)
C22B N1B O2B 116.2(2)
C22B N1B C23B 121.2(2)
O2B N1B C23B 112.2(2)
C2B C1B C10B 114.4(3)
C2B C1B H1B 108.7
C10B C1B H1B 108.7
C2B C1B H2B 108.7
C10B C1B H2B 108.7
H1B C1B H2B 107.6
C3B C2B C1B 110.3(3)
C3B C2B H4B 109.6
C1B C2B H4B 109.6
C3B C2B H5B 109.6
C1B C2B H5B 109.6
H4B C2B H5B 108.1
O3B C3B C2B 112.1(3)
O3B C3B C4B 107.1(2)
C2B C3B C4B 110.7(2)
O3B C3B H31B 109.0
C2B C3B H31B 109.0
C4B C3B H31B 109.0
C3B C4B C5B 112.5(3)
C3B C4B H41B 109.1
C5B C4B H41B 109.1
C3B C4B H42B 109.1
C5B C4B H42B 109.1
H41B C4B H42B 107.8
C6B C5B C4B 119.8(3)
C6B C5B C10B 123.4(3)
C4B C5B C10B 116.8(3)
C5B C6B C7B 124.9(3)
C5B C6B H61B 117.6
C7B C6B H61B 117.6
C6B C7B C8B 113.5(3)
C6B C7B H71B 108.9
C8B C7B H71B 108.9
C6B C7B H72B 108.9
C8B C7B H72B 108.9
H71B C7B H72B 107.7
C7B C8B C14B 110.3(3)
C7B C8B C9B 110.5(2)
C14B C8B C9B 109.3(2)
C7B C8B H81B 108.9
C14B C8B H81B 108.9
C9B C8B H81B 108.9
C8B C9B C11B 111.4(2)
C8B C9B C10B 113.3(2)
C11B C9B C10B 113.1(2)
C8B C9B H91B 106.1
C11B C9B H91B 106.1
C10B C9B H91B 106.1
C5B C10B C1B 108.9(2)
C5B C10B C19B 108.6(3)
C1B C10B C19B 109.4(3)
C5B C10B C9B 109.8(3)
C1B C10B C9B 108.9(2)
C19B C10B C9B 111.3(2)
C9B C11B C12B 113.9(3)
C9B C11B H11B 108.8
C12B C11B H11B 108.8
C9B C11B H11E 108.8
C12B C11B H11E 108.8
H11B C11B H11E 107.7
C13B C12B C11B 112.2(3)
C13B C12B H12B 109.2
C11B C12B H12B 109.2
C13B C12B H12E 109.2
C11B C12B H12E 109.2
H12B C12B H12E 107.9
C12B C13B C18B 110.6(3)
C12B C13B C14B 106.6(2)
C18B C13B C14B 112.6(3)
C12B C13B C17B 117.4(2)
C18B C13B C17B 110.2(2)
C14B C13B C17B 98.9(2)
C15B C14B C8B 118.5(3)
C15B C14B C13B 105.0(2)
C8B C14B C13B 115.3(3)
C15B C14B H14B 105.6
C8B C14B H14B 105.6
C13B C14B H14B 105.6
C14B C15B C16B 103.9(3)
C14B C15B H15B 111.0
C16B C15B H15B 111.0
C14B C15B H15E 111.0
C16B C15B H15E 111.0
H15B C15B H15E 109.0
C17B C16B C15B 106.3(2)
C17B C16B H16B 110.5
C15B C16B H16B 110.5
C17B C16B H16E 110.5
C15B C16B H16E 110.5
H16B C16B H16E 108.7
C20B C17B C16B 112.4(2)
C20B C17B C13B 119.5(2)
C16B C17B C13B 103.6(2)
C20B C17B H17B 106.9
C16B C17B H17B 106.9
C13B C17B H17B 106.9
C13B C18B H18B 109.5
C13B C18B H18E 109.5
H18B C18B H18E 109.5
C13B C18B H18F 109.5
H18B C18B H18F 109.5
H18E C18B H18F 109.5
C10B C19B H19B 109.5
C10B C19B H19E 109.5
H19B C19B H19E 109.5
C10B C19B H19F 109.5
H19B C19B H19F 109.5
H19E C19B H19F 109.5
C22B C20B C17B 109.1(3)
C22B C20B C21B 107.5(3)
C17B C20B C21B 113.6(2)
C22B C20B H20B 108.8
C17B C20B H20B 108.8
C21B C20B H20B 108.8
C20B C21B H21B 109.5
C20B C21B H21E 109.5
H21B C21B H21E 109.5
C20B C21B H21F 109.5
H21B C21B H21F 109.5
H21E C21B H21F 109.5
O1B C22B N1B 119.1(3)
O1B C22B C20B 122.5(3)
N1B C22B C20B 118.4(3)
N1B C23B H23B 109.5
N1B C23B H23E 109.5
H23B C23B H23E 109.5
N1B C23B H23F 109.5
H23B C23B H23F 109.5
H23E C23B H23F 109.5
O2B C24B H24B 109.5
O2B C24B H24E 109.5
H24B C24B H24E 109.5
O2B C24B H24F 109.5
H24B C24B H24F 109.5
H24E C24B H24F 109.5

loop_
_geom_bond_atom_site_label_1
_geom_bond_atom_site_label_2
_geom_bond_distance
O1A C22A 1.232(4)
O2A N1A 1.410(3)
O2A C24A 1.433(4)
O3A C3A 1.422(4)
O3A H3A 0.86(4)
N1A C22A 1.356(4)
N1A C23A 1.456(4)
C1A C2A 1.535(4)
C1A C10A 1.540(4)
C1A H1A 0.9900
C1A H2A 0.9900
C2A C3A 1.503(5)
C2A H4A 0.9900
C2A H5A 0.9900
C3A C4A 1.523(5)
C3A H31A 1.0000
C4A C5A 1.514(4)
C4A H41A 0.9900
C4A H42A 0.9900
C5A C6A 1.322(5)
C5A C10A 1.521(5)
C6A C7A 1.499(4)
C6A H61A 0.9500
C7A C8A 1.523(5)
C7A H71A 0.9900
C7A H72A 0.9900
C8A C14A 1.524(4)
C8A C9A 1.542(4)
C8A H81A 1.0000
C9A C11A 1.538(4)
C9A C10A 1.552(4)
C9A H91A 1.0000
C10A C19A 1.542(4)
C11A C12A 1.536(4)
C11A H11A 0.9900
C11A H11C 0.9900
C12A C13A 1.528(4)
C12A H12A 0.9900
C12A H12C 0.9900
C13A C14A 1.541(4)
C13A C18A 1.541(4)
C13A C17A 1.551(4)
C14A C15A 1.522(4)
C14A H14A 1.0000
C15A C16A 1.546(4)
C15A H15A 0.9900
C15A H15C 0.9900
C16A C17A 1.557(5)
C16A H16A 0.9900
C16A H16C 0.9900
C17A C20A 1.527(4)
C17A H17A 1.0000
C18A H18A 0.9800
C18A H18C 0.9800
C18A H18D 0.9800
C19A H19A 0.9800
C19A H19C 0.9800
C19A H19D 0.9800
C20A C22A 1.517(4)
C20A C21A 1.533(5)
C20A H20A 1.0000
C21A H21A 0.9800
C21A H21C 0.9800
C21A H21D 0.9800
C23A H23A 0.9800
C23A H23C 0.9800
C23A H23D 0.9800
C24A H24A 0.9800
C24A H24C 0.9800
C24A H24D 0.9800
O1B C22B 1.225(4)
O2B N1B 1.418(3)
O2B C24B 1.431(4)
O3B C3B 1.436(4)
O3B H3B 0.83(4)
N1B C22B 1.370(4)
N1B C23B 1.461(4)
C1B C2B 1.523(4)
C1B C10B 1.541(4)
C1B H1B 0.9900
C1B H2B 0.9900
C2B C3B 1.503(4)
C2B H4B 0.9900
C2B H5B 0.9900
C3B C4B 1.513(4)
C3B H31B 1.0000
C4B C5B 1.522(4)
C4B H41B 0.9900
C4B H42B 0.9900
C5B C6B 1.327(4)
C5B C10B 1.522(4)
C6B C7B 1.501(4)
C6B H61B 0.9500
C7B C8B 1.524(4)
C7B H71B 0.9900
C7B H72B 0.9900
C8B C14B 1.525(4)
C8B C9B 1.532(4)
C8B H81B 1.0000
C9B C11B 1.535(4)
C9B C10B 1.559(4)
C9B H91B 1.0000
C10B C19B 1.544(4)
C11B C12B 1.540(4)
C11B H11B 0.9900
C11B H11E 0.9900
C12B C13B 1.531(4)
C12B H12B 0.9900
C12B H12E 0.9900
C13B C18B 1.535(4)
C13B C14B 1.543(4)
C13B C17B 1.556(4)
C14B C15B 1.523(4)
C14B H14B 1.0000
C15B C16B 1.550(4)
C15B H15B 0.9900
C15B H15E 0.9900
C16B C17B 1.548(4)
C16B H16B 0.9900
C16B H16E 0.9900
C17B C20B 1.531(4)
C17B H17B 1.0000
C18B H18B 0.9800
C18B H18E 0.9800
C18B H18F 0.9800
C19B H19B 0.9800
C19B H19E 0.9800
C19B H19F 0.9800
C20B C22B 1.523(4)
C20B C21B 1.535(4)
C20B H20B 1.0000
C21B H21B 0.9800
C21B H21E 0.9800
C21B H21F 0.9800
C23B H23B 0.9800
C23B H23E 0.9800
C23B H23F 0.9800
C24B H24B 0.9800
C24B H24E 0.9800
C24B H24F 0.9800

loop_
_geom_hbond_atom_site_label_D
_geom_hbond_atom_site_label_H
_geom_hbond_atom_site_label_A
_geom_hbond_site_symmetry_A
_geom_hbond_distance_DH
_geom_hbond_distance_HA
_geom_hbond_distance_DA
_geom_hbond_angle_DHA
O3A H3A O3B 2_664 0.86(4) 1.93(4) 2.782(4) 180(5)
O3B H3B O1A 3_646 0.83(4) 1.95(4) 2.768(3) 169(4)

loop_
_geom_torsion_atom_site_label_1
_geom_torsion_atom_site_label_2
_geom_torsion_atom_site_label_3
_geom_torsion_atom_site_label_4
_geom_torsion
C24A O2A N1A C22A 112.3(3)
C24A O2A N1A C23A -93.4(3)
C10A C1A C2A C3A -57.2(4)
C1A C2A C3A O3A 178.6(3)
C1A C2A C3A C4A 56.3(4)
O3A C3A C4A C5A -174.3(3)
C2A C3A C4A C5A -53.9(4)
C3A C4A C5A C6A -129.7(3)
C3A C4A C5A C10A 50.5(4)
C4A C5A C6A C7A -177.5(3)
C10A C5A C6A C7A 2.3(5)
C5A C6A C7A C8A 12.6(5)
C6A C7A C8A C14A -164.5(3)
C6A C7A C8A C9A -42.5(3)
C7A C8A C9A C11A -170.4(3)
C14A C8A C9A C11A -47.7(3)
C7A C8A C9A C10A 60.5(3)
C14A C8A C9A C10A -176.8(2)
C6A C5A C10A C1A 133.4(3)
C4A C5A C10A C1A -46.8(4)
C6A C5A C10A C19A -108.2(3)
C4A C5A C10A C19A 71.6(3)
C6A C5A C10A C9A 14.0(4)
C4A C5A C10A C9A -166.2(3)
C2A C1A C10A C5A 50.5(4)
C2A C1A C10A C19A -67.1(4)
C2A C1A C10A C9A 170.5(3)
C11A C9A C10A C5A -173.5(2)
C8A C9A C10A C5A -45.0(3)
C11A C9A C10A C1A 67.4(3)
C8A C9A C10A C1A -164.1(3)
C11A C9A C10A C19A -53.5(4)
C8A C9A C10A C19A 75.0(3)
C8A C9A C11A C12A 47.0(4)
C10A C9A C11A C12A 175.6(3)
C9A C11A C12A C13A -52.4(4)
C11A C12A C13A C14A 56.0(3)
C11A C12A C13A C18A -66.0(3)
C11A C12A C13A C17A 167.3(3)
C7A C8A C14A C15A -56.5(4)
C9A C8A C14A C15A -178.3(3)
C7A C8A C14A C13A 179.2(2)
C9A C8A C14A C13A 57.4(3)
C12A C13A C14A C15A 167.5(2)
C18A C13A C14A C15A -71.4(3)
C17A C13A C14A C15A 45.5(3)
C12A C13A C14A C8A -61.0(3)
C18A C13A C14A C8A 60.1(3)
C17A C13A C14A C8A 177.0(2)
C8A C14A C15A C16A -164.3(3)
C13A C14A C15A C16A -35.2(3)
C14A C15A C16A C17A 11.0(3)
C12A C13A C17A C20A 83.7(3)
C14A C13A C17A C20A -161.5(3)
C18A C13A C17A C20A -43.2(4)
C12A C13A C17A C16A -152.3(3)
C14A C13A C17A C16A -37.4(3)
C18A C13A C17A C16A 80.9(3)
C15A C16A C17A C20A 144.9(2)
C15A C16A C17A C13A 16.9(3)
C13A C17A C20A C22A 178.5(3)
C16A C17A C20A C22A 58.3(3)
C13A C17A C20A C21A -62.0(4)
C16A C17A C20A C21A 177.9(3)
O2A N1A C22A O1A 166.4(3)
C23A N1A C22A O1A 14.9(5)
O2A N1A C22A C20A -14.0(4)
C23A N1A C22A C20A -165.5(3)
C17A C20A C22A O1A 37.4(4)
C21A C20A C22A O1A -87.2(4)
C17A C20A C22A N1A -142.2(3)
C21A C20A C22A N1A 93.2(3)
C24B O2B N1B C22B 122.9(3)
C24B O2B N1B C23B -91.7(3)
C10B C1B C2B C3B -58.0(3)
C1B C2B C3B O3B 177.7(2)
C1B C2B C3B C4B 58.2(3)
O3B C3B C4B C5B -176.0(3)
C2B C3B C4B C5B -53.5(4)
C3B C4B C5B C6B -131.5(3)
C3B C4B C5B C10B 48.4(4)
C4B C5B C6B C7B -179.6(3)
C10B C5B C6B C7B 0.5(5)
C5B C6B C7B C8B 11.6(4)
C6B C7B C8B C14B -160.5(2)
C6B C7B C8B C9B -39.6(3)
C7B C8B C9B C11B -172.9(3)
C14B C8B C9B C11B -51.4(3)
C7B C8B C9B C10B 58.2(3)
C14B C8B C9B C10B 179.7(2)
C6B C5B C10B C1B 135.2(3)
C4B C5B C10B C1B -44.7(3)
C6B C5B C10B C19B -105.8(3)
C4B C5B C10B C19B 74.3(3)
C6B C5B C10B C9B 16.1(4)
C4B C5B C10B C9B -163.8(2)
C2B C1B C10B C5B 49.4(3)
C2B C1B C10B C19B -69.1(3)
C2B C1B C10B C9B 169.1(3)
C8B C9B C10B C5B -45.2(3)
C11B C9B C10B C5B -173.2(2)
C8B C9B C10B C1B -164.3(2)
C11B C9B C10B C1B 67.7(3)
C8B C9B C10B C19B 75.1(3)
C11B C9B C10B C19B -52.9(3)
C8B C9B C11B C12B 51.4(3)
C10B C9B C11B C12B -179.6(2)
C9B C11B C12B C13B -54.1(3)
C11B C12B C13B C18B -68.3(3)
C11B C12B C13B C14B 54.4(3)
C11B C12B C13B C17B 164.0(3)
C7B C8B C14B C15B -54.4(4)
C9B C8B C14B C15B -176.1(3)
C7B C8B C14B C13B 179.9(2)
C9B C8B C14B C13B 58.3(3)
C12B C13B C14B C15B 168.6(2)
C18B C13B C14B C15B -69.9(3)
C17B C13B C14B C15B 46.4(3)
C12B C13B C14B C8B -59.0(3)
C18B C13B C14B C8B 62.4(3)
C17B C13B C14B C8B 178.8(2)
C8B C14B C15B C16B -162.5(3)
C13B C14B C15B C16B -32.0(3)
C14B C15B C16B C17B 4.4(3)
C15B C16B C17B C20B 154.5(2)
C15B C16B C17B C13B 24.2(3)
C12B C13B C17B C20B 77.7(3)
C18B C13B C17B C20B -50.2(4)
C14B C13B C17B C20B -168.3(3)
C12B C13B C17B C16B -156.4(3)
C18B C13B C17B C16B 75.7(3)
C14B C13B C17B C16B -42.5(3)
C16B C17B C20B C22B 58.9(3)
C13B C17B C20B C22B -179.5(3)
C16B C17B C20B C21B 178.9(3)
C13B C17B C20B C21B -59.5(4)
O2B N1B C22B O1B 162.6(3)
C23B N1B C22B O1B 20.5(5)
O2B N1B C22B C20B -18.9(4)
C23B N1B C22B C20B -161.0(3)
C17B C20B C22B O1B 27.8(4)
C21B C20B C22B O1B -95.8(4)
C17B C20B C22B N1B -150.7(3)
C21B C20B C22B N1B 85.8(3)
